data_4070041
loop_
_publ_author_name
'Dalebrook, Andrew F.'
'Wright, L. James'

_publ_section_title
;
 Annulation of an Iridabenzene through Formal Cycloaddition Reactions with
 Organonitriles
;
_journal_issue 18
_journal_name_full Organometallics
_journal_page_first 5536
_journal_paper_doi 10.1021/om900581h
_journal_volume 28
_journal_year 2009
_chemical_formula_sum 'C45 H39 Cl2 F3 Ir N O3 P2 S2'
_chemical_formula_weight 1087.93
_chemical_name_systematic
; 
 ? 
;
_space_group_IT_number 14
_symmetry_cell_setting monoclinic
_symmetry_space_group_name_Hall '-P 2ybc'
_symmetry_space_group_name_H-M 'P 1 21/c 1'
_atom_sites_solution_hydrogens geom
_atom_sites_solution_primary direct
_atom_sites_solution_secondary difmap
_audit_creation_method SHELXL-97
_cell_angle_alpha 90.00
_cell_angle_beta 96.204(2)
_cell_angle_gamma 90.00
_cell_formula_units_Z 4
_cell_length_a 11.7510(4)
_cell_length_b 14.4940(4)
_cell_length_c 26.2936(8)
_cell_measurement_reflns_used 9613
_cell_measurement_temperature 123(2)
_cell_measurement_theta_max 67.729
_cell_measurement_theta_min 4.921
_cell_volume 4452.1(2)
_computing_cell_refinement 'SAINT (Siemens, 1995)'
_computing_data_collection 'APEX2 (Bruker, 2006)'
_computing_data_reduction SAINT
_computing_molecular_graphics 'Ortep-III (Burnett & Johnson, 1996)'
_computing_publication_material 'SHELXTL (Sheldrick, 2008)'
_computing_structure_refinement 'SHELXL97 (Sheldrick, 2008)'
_computing_structure_solution 'SHELXS97 (Sheldrick, 2008)'
_diffrn_ambient_temperature 123(2)
_diffrn_measured_fraction_theta_full 0.985
_diffrn_measured_fraction_theta_max 0.985
_diffrn_measurement_device_type 'Bruker SMART APEXII CCD'
_diffrn_measurement_method 'Area detector \w scans'
_diffrn_radiation_monochromator graphite
_diffrn_radiation_source 'fine-focus sealed tube'
_diffrn_radiation_type MoK\a
_diffrn_radiation_wavelength 0.71073
_diffrn_reflns_av_R_equivalents 0.0511
_diffrn_reflns_av_sigmaI/netI 0.0366
_diffrn_reflns_limit_h_max 18
_diffrn_reflns_limit_h_min -17
_diffrn_reflns_limit_k_max 22
_diffrn_reflns_limit_k_min -21
_diffrn_reflns_limit_l_max 41
_diffrn_reflns_limit_l_min -42
_diffrn_reflns_number 137922
_diffrn_reflns_theta_full 35.05
_diffrn_reflns_theta_max 35.05
_diffrn_reflns_theta_min 2.43
_diffrn_standards_decay_% <2%
_exptl_absorpt_coefficient_mu 3.338
_exptl_absorpt_correction_T_max 0.7469
_exptl_absorpt_correction_T_min 0.5827
_exptl_absorpt_correction_type multi-scan
_exptl_absorpt_process_details 'SADABS; Sheldrick, 1996'
_exptl_crystal_colour brown
_exptl_crystal_density_diffrn 1.623
_exptl_crystal_density_method 'not measured'
_exptl_crystal_description 'hexagonal prisms'
_exptl_crystal_F_000 2160
_exptl_crystal_size_max 0.41
_exptl_crystal_size_mid 0.37
_exptl_crystal_size_min 0.20
_refine_diff_density_max 1.641
_refine_diff_density_min -1.413
_refine_diff_density_rms 0.116
_refine_ls_extinction_method none
_refine_ls_goodness_of_fit_ref 1.026
_refine_ls_hydrogen_treatment constr
_refine_ls_matrix_type full
_refine_ls_number_parameters 533
_refine_ls_number_reflns 19390
_refine_ls_number_restraints 0
_refine_ls_restrained_S_all 1.026
_refine_ls_R_factor_all 0.0432
_refine_ls_R_factor_gt 0.0296
_refine_ls_shift/su_max 0.006
_refine_ls_shift/su_mean 0.000
_refine_ls_structure_factor_coef Fsqd
_refine_ls_weighting_details 'calc w=1/[\s^2^(Fo^2^)+(0.0265P)^2^+3.5021P] where P=(Fo^2^+2Fc^2^)/3'
_refine_ls_weighting_scheme calc
_refine_ls_wR_factor_gt 0.0613
_refine_ls_wR_factor_ref 0.0654
_reflns_number_gt 15892
_reflns_number_total 19389
_reflns_threshold_expression >2sigma(I)
_cod_data_source_file om900581h_si_002.cif
_cod_data_source_block shelxl
_cod_original_sg_symbol_H-M P21/c
_cod_database_code 4070041

loop_
_symmetry_equiv_pos_as_xyz
'x, y, z'
'-x, y+1/2, -z+1/2'
'-x, -y, -z'
'x, -y-1/2, z-1/2'

loop_
_atom_site_label
_atom_site_type_symbol
_atom_site_fract_x
_atom_site_fract_y
_atom_site_fract_z
_atom_site_U_iso_or_equiv
_atom_site_adp_type
_atom_site_occupancy
_atom_site_symmetry_multiplicity
_atom_site_calc_flag
_atom_site_refinement_flags
Ir1 Ir 0.415358(6) 0.897227(4) 0.860748(3) 0.01371(2) Uani 1 1 d .
P2 P 0.60119(4) 0.94419(3) 0.847369(18) 0.01485(8) Uani 1 1 d .
P1 P 0.22199(4) 0.87850(3) 0.874979(19) 0.01574(8) Uani 1 1 d .
S1 S 0.47456(5) 0.89378(4) 0.96020(2) 0.02505(10) Uani 1 1 d .
C32 C 0.71492(16) 0.89300(12) 0.88984(7) 0.0166(3) Uani 1 1 d .
C38 C 0.64442(16) 0.92968(13) 0.78361(7) 0.0179(3) Uani 1 1 d .
C26 C 0.61260(16) 1.06836(12) 0.85796(7) 0.0167(3) Uani 1 1 d .
N N 0.36367(14) 1.01481(11) 0.81514(7) 0.0186(3) Uani 1 1 d .
C6 C 0.34949(17) 1.08609(13) 0.79790(8) 0.0207(4) Uani 1 1 d .
C1 C 0.46537(17) 0.81240(14) 0.91531(8) 0.0210(4) Uani 1 1 d .
C5 C 0.41245(17) 0.79785(14) 0.80847(8) 0.0223(4) Uani 1 1 d .
H5 H 0.3935 0.8137 0.7743 0.027 Uiso 1 1 calc R
C2 C 0.4820(2) 0.71692(15) 0.91477(10) 0.0300(5) Uani 1 1 d .
H2 H 0.5023 0.6853 0.9452 0.036 Uiso 1 1 calc R
C4 C 0.43682(19) 0.70774(15) 0.81998(10) 0.0300(5) Uani 1 1 d .
H4 H 0.4324 0.6667 0.7927 0.036 Uiso 1 1 calc R
C8 C 0.15864(17) 0.99164(13) 0.88373(8) 0.0192(3) Uani 1 1 d .
C10 C 0.0004(2) 1.09740(17) 0.87083(12) 0.0382(6) Uani 1 1 d .
H10 H -0.0753 1.1092 0.8584 0.046 Uiso 1 1 calc R
C9 C 0.04612(19) 1.01032(16) 0.86507(10) 0.0293(5) Uani 1 1 d .
H9 H 0.0011 0.9642 0.8486 0.035 Uiso 1 1 calc R
C7 C 0.3365(2) 1.17941(15) 0.77779(10) 0.0335(5) Uani 1 1 d .
H7A H 0.2768 1.2104 0.7933 0.050 Uiso 1 1 calc R
H7B H 0.3169 1.1770 0.7414 0.050 Uiso 1 1 calc R
H7C H 0.4071 1.2124 0.7854 0.050 Uiso 1 1 calc R
C3 C 0.4682(2) 0.67024(15) 0.86941(11) 0.0332(5) Uani 1 1 d .
H3 H 0.4808 0.6069 0.8711 0.040 Uiso 1 1 calc R
C14 C 0.20065(16) 0.81323(13) 0.93203(8) 0.0189(3) Uani 1 1 d .
C13 C 0.2243(2) 1.06138(14) 0.90844(9) 0.0261(4) Uani 1 1 d .
H13 H 0.2997 1.0496 0.9214 0.031 Uiso 1 1 calc R
C15 C 0.18356(18) 0.85655(15) 0.97764(8) 0.0233(4) Uani 1 1 d .
H15 H 0.1788 0.9205 0.9790 0.028 Uiso 1 1 calc R
C12 C 0.1778(2) 1.14884(15) 0.91381(10) 0.0328(5) Uani 1 1 d .
H12 H 0.2223 1.1953 0.9302 0.039 Uiso 1 1 calc R
C11 C 0.0663(2) 1.16653(16) 0.89492(10) 0.0349(5) Uani 1 1 d .
H11 H 0.0354 1.2250 0.8984 0.042 Uiso 1 1 calc R
C20 C 0.12808(16) 0.82360(13) 0.82451(7) 0.0183(3) Uani 1 1 d .
C21 C 0.03519(18) 0.76976(15) 0.83556(8) 0.0246(4) Uani 1 1 d .
H21 H 0.0191 0.7634 0.8692 0.030 Uiso 1 1 calc R
C19 C 0.2082(2) 0.71743(15) 0.93040(9) 0.0297(5) Uani 1 1 d .
H19 H 0.2211 0.6879 0.9002 0.036 Uiso 1 1 calc R
C16 C 0.1735(2) 0.80436(18) 1.02122(9) 0.0312(5) Uani 1 1 d .
H16 H 0.1623 0.8335 1.0518 0.037 Uiso 1 1 calc R
C18 C 0.1964(3) 0.66629(17) 0.97420(11) 0.0408(6) Uani 1 1 d .
H18 H 0.1996 0.6022 0.9730 0.049 Uiso 1 1 calc R
C17 C 0.1801(2) 0.70958(19) 1.01933(10) 0.0389(6) Uani 1 1 d .
H17 H 0.1735 0.6749 1.0486 0.047 Uiso 1 1 calc R
C31 C 0.56600(19) 1.10678(13) 0.89968(8) 0.0231(4) Uani 1 1 d .
H31 H 0.5330 1.0685 0.9224 0.028 Uiso 1 1 calc R
C34 C 0.8656(2) 0.89925(15) 0.95954(9) 0.0278(4) Uani 1 1 d .
H34 H 0.9104 0.9332 0.9842 0.033 Uiso 1 1 calc R
C37 C 0.73360(17) 0.79847(13) 0.88570(8) 0.0211(4) Uani 1 1 d .
H37 H 0.6900 0.7645 0.8607 0.025 Uiso 1 1 calc R
C27 C 0.66169(18) 1.12657(14) 0.82409(8) 0.0225(4) Uani 1 1 d .
H27 H 0.6929 1.1021 0.7960 0.027 Uiso 1 1 calc R
C39 C 0.56315(17) 0.93647(13) 0.74094(8) 0.0198(3) Uani 1 1 d .
H39 H 0.4859 0.9422 0.7452 0.024 Uiso 1 1 calc R
C29 C 0.61675(19) 1.25881(13) 0.87402(9) 0.0253(4) Uani 1 1 d .
H29 H 0.6177 1.3223 0.8792 0.030 Uiso 1 1 calc R
C30 C 0.5683(2) 1.20136(14) 0.90767(9) 0.0272(4) Uani 1 1 d .
H30 H 0.5372 1.2262 0.9357 0.033 Uiso 1 1 calc R
C36 C 0.81673(18) 0.75484(14) 0.91861(9) 0.0246(4) Uani 1 1 d .
H36 H 0.8282 0.6916 0.9159 0.030 Uiso 1 1 calc R
C25 C 0.14827(17) 0.83567(15) 0.77390(8) 0.0234(4) Uani 1 1 d .
H25 H 0.2074 0.8738 0.7659 0.028 Uiso 1 1 calc R
C28 C 0.66374(19) 1.22179(14) 0.83258(9) 0.0263(4) Uani 1 1 d .
H28 H 0.6970 1.2605 0.8102 0.032 Uiso 1 1 calc R
C33 C 0.78161(18) 0.94328(13) 0.92689(8) 0.0219(4) Uani 1 1 d .
H33 H 0.7701 1.0064 0.9299 0.026 Uiso 1 1 calc R
C43 C 0.75967(18) 0.92050(16) 0.77625(9) 0.0253(4) Uani 1 1 d .
H43 H 0.8144 0.9143 0.8044 0.030 Uiso 1 1 calc R
C40 C 0.5978(2) 0.93466(15) 0.69188(8) 0.0255(4) Uani 1 1 d .
H40 H 0.5433 0.9381 0.6635 0.031 Uiso 1 1 calc R
C35 C 0.88291(18) 0.80551(15) 0.95556(8) 0.0257(4) Uani 1 1 d .
H35 H 0.9388 0.7763 0.9776 0.031 Uiso 1 1 calc R
C24 C 0.08003(19) 0.79066(17) 0.73513(9) 0.0297(5) Uani 1 1 d .
H24 H 0.0945 0.7980 0.7013 0.036 Uiso 1 1 calc R
C41 C 0.7119(2) 0.92777(16) 0.68511(9) 0.0302(5) Uani 1 1 d .
H41 H 0.7347 0.9280 0.6523 0.036 Uiso 1 1 calc R
C42 C 0.7930(2) 0.92054(18) 0.72737(10) 0.0327(5) Uani 1 1 d .
H42 H 0.8702 0.9157 0.7228 0.039 Uiso 1 1 calc R
C22 C -0.03282(19) 0.72601(16) 0.79675(9) 0.0288(5) Uani 1 1 d .
H22 H -0.0946 0.6904 0.8043 0.035 Uiso 1 1 calc R
C23 C -0.0092(2) 0.73504(17) 0.74666(9) 0.0302(5) Uani 1 1 d .
H23 H -0.0534 0.7037 0.7207 0.036 Uiso 1 1 calc R
S2 S 0.74317(4) 0.50530(3) 0.84974(2) 0.02187(9) Uani 1 1 d .
F1 F 0.91995(15) 0.40103(10) 0.88055(7) 0.0444(4) Uani 1 1 d .
O1 O 0.73670(15) 0.59931(10) 0.83226(8) 0.0339(4) Uani 1 1 d .
O2 O 0.71097(15) 0.43736(11) 0.81099(6) 0.0296(3) Uani 1 1 d .
F2 F 0.95143(14) 0.49969(12) 0.82307(8) 0.0541(5) Uani 1 1 d .
O3 O 0.69985(18) 0.48890(13) 0.89781(7) 0.0401(4) Uani 1 1 d .
F3 F 0.94194(16) 0.54438(14) 0.89995(9) 0.0690(7) Uani 1 1 d .
C44 C 0.8968(2) 0.48714(16) 0.86396(11) 0.0349(5) Uani 1 1 d .
Cl2 Cl 0.16364(9) 0.40238(5) 0.95969(4) 0.0616(2) Uani 1 1 d .
Cl1 Cl 0.41073(11) 0.41481(8) 0.95528(4) 0.0748(3) Uani 1 1 d .
C45 C 0.2980(3) 0.3970(3) 0.99380(13) 0.0596(9) Uani 1 1 d .
H45A H 0.3075 0.3370 1.0100 0.072 Uiso 1 1 calc R
H45B H 0.3029 0.4432 1.0206 0.072 Uiso 1 1 calc R

loop_
_atom_site_aniso_label
_atom_site_aniso_U_11
_atom_site_aniso_U_22
_atom_site_aniso_U_33
_atom_site_aniso_U_23
_atom_site_aniso_U_13
_atom_site_aniso_U_12
Ir1 0.01377(3) 0.01332(3) 0.01421(3) -0.00042(2) 0.00235(2) -0.00117(2)
P2 0.0140(2) 0.01639(19) 0.0142(2) -0.00037(15) 0.00151(16) -0.00126(15)
P1 0.0151(2) 0.01663(19) 0.0159(2) -0.00006(15) 0.00380(17) -0.00202(15)
S1 0.0265(2) 0.0306(2) 0.0181(2) 0.00071(18) 0.00246(19) -0.00601(19)
C32 0.0142(7) 0.0191(7) 0.0168(8) -0.0004(6) 0.0026(6) -0.0005(6)
C38 0.0177(8) 0.0195(8) 0.0167(9) -0.0008(6) 0.0027(7) -0.0007(6)
C26 0.0156(8) 0.0160(7) 0.0182(9) 0.0011(6) 0.0002(6) -0.0022(6)
N 0.0163(7) 0.0200(7) 0.0198(8) 0.0009(6) 0.0033(6) -0.0007(5)
C6 0.0177(8) 0.0229(9) 0.0213(9) 0.0006(7) 0.0015(7) 0.0005(6)
C1 0.0178(8) 0.0227(8) 0.0227(10) 0.0033(7) 0.0030(7) -0.0018(7)
C5 0.0183(9) 0.0246(9) 0.0245(10) -0.0055(7) 0.0044(7) -0.0032(7)
C2 0.0264(11) 0.0231(9) 0.0393(13) 0.0108(8) -0.0013(9) 0.0015(8)
C4 0.0266(11) 0.0230(9) 0.0411(13) -0.0128(9) 0.0067(9) -0.0021(8)
C8 0.0200(9) 0.0196(8) 0.0192(9) 0.0022(6) 0.0074(7) 0.0016(6)
C10 0.0323(13) 0.0348(12) 0.0478(16) 0.0038(11) 0.0051(11) 0.0140(10)
C9 0.0212(10) 0.0286(10) 0.0381(13) 0.0003(9) 0.0027(9) 0.0038(8)
C7 0.0376(13) 0.0216(9) 0.0396(14) 0.0082(9) -0.0028(10) 0.0039(8)
C3 0.0314(12) 0.0177(9) 0.0505(16) 0.0008(9) 0.0041(11) 0.0031(8)
C14 0.0175(8) 0.0205(8) 0.0190(9) 0.0025(6) 0.0031(7) -0.0036(6)
C13 0.0270(10) 0.0227(9) 0.0292(11) -0.0044(8) 0.0066(9) 0.0016(7)
C15 0.0244(10) 0.0281(10) 0.0176(9) 0.0013(7) 0.0033(7) -0.0057(7)
C12 0.0435(14) 0.0206(9) 0.0360(13) -0.0060(8) 0.0115(11) 0.0026(9)
C11 0.0476(14) 0.0234(10) 0.0363(13) 0.0046(9) 0.0161(11) 0.0129(9)
C20 0.0163(8) 0.0208(8) 0.0182(9) 0.0002(6) 0.0033(7) -0.0031(6)
C21 0.0227(10) 0.0308(10) 0.0211(10) -0.0003(7) 0.0063(8) -0.0101(8)
C19 0.0372(12) 0.0224(9) 0.0299(12) 0.0026(8) 0.0055(10) -0.0026(8)
C16 0.0315(11) 0.0448(13) 0.0175(10) 0.0025(9) 0.0034(8) -0.0113(10)
C18 0.0560(17) 0.0254(11) 0.0407(15) 0.0131(10) 0.0034(13) -0.0074(10)
C17 0.0431(14) 0.0454(14) 0.0277(12) 0.0165(10) 0.0013(11) -0.0134(11)
C31 0.0282(10) 0.0188(8) 0.0231(10) -0.0007(7) 0.0066(8) -0.0042(7)
C34 0.0250(10) 0.0316(10) 0.0245(11) -0.0024(8) -0.0083(8) -0.0009(8)
C37 0.0201(9) 0.0210(8) 0.0221(9) -0.0033(7) 0.0012(7) 0.0024(7)
C27 0.0231(9) 0.0228(8) 0.0216(10) 0.0028(7) 0.0026(8) -0.0046(7)
C39 0.0211(9) 0.0200(8) 0.0180(9) 0.0005(6) 0.0005(7) -0.0006(7)
C29 0.0287(10) 0.0160(8) 0.0296(11) 0.0016(7) -0.0039(9) -0.0027(7)
C30 0.0327(11) 0.0198(9) 0.0295(11) -0.0045(8) 0.0051(9) -0.0019(8)
C36 0.0231(10) 0.0236(9) 0.0269(11) 0.0009(7) 0.0017(8) 0.0066(7)
C25 0.0177(9) 0.0330(10) 0.0196(9) 0.0032(7) 0.0028(7) -0.0042(7)
C28 0.0295(11) 0.0214(9) 0.0273(11) 0.0072(7) -0.0003(9) -0.0059(7)
C33 0.0234(9) 0.0200(8) 0.0211(10) -0.0009(7) -0.0035(7) -0.0027(7)
C43 0.0180(9) 0.0356(10) 0.0229(10) 0.0010(8) 0.0049(8) 0.0017(8)
C40 0.0327(11) 0.0261(9) 0.0176(9) -0.0004(7) 0.0030(8) 0.0009(8)
C35 0.0214(9) 0.0322(10) 0.0228(10) 0.0032(8) -0.0015(8) 0.0051(8)
C24 0.0241(10) 0.0460(13) 0.0192(10) -0.0018(9) 0.0031(8) -0.0039(9)
C41 0.0384(13) 0.0338(11) 0.0207(10) 0.0011(8) 0.0139(9) 0.0028(9)
C42 0.0267(11) 0.0429(12) 0.0309(12) 0.0039(10) 0.0145(10) 0.0046(9)
C22 0.0236(10) 0.0316(10) 0.0308(12) 0.0001(8) 0.0007(9) -0.0122(8)
C23 0.0253(11) 0.0389(12) 0.0255(11) -0.0067(9) -0.0019(9) -0.0058(9)
S2 0.0250(2) 0.01753(19) 0.0237(2) -0.00241(16) 0.00552(19) -0.00135(16)
F1 0.0525(10) 0.0351(8) 0.0446(10) 0.0048(7) 0.0005(8) 0.0195(7)
O1 0.0324(9) 0.0185(7) 0.0503(11) 0.0026(7) 0.0024(8) 0.0019(6)
O2 0.0348(9) 0.0260(7) 0.0283(8) -0.0075(6) 0.0050(7) -0.0037(6)
F2 0.0343(8) 0.0450(9) 0.0876(15) 0.0145(9) 0.0280(9) 0.0047(7)
O3 0.0540(12) 0.0409(10) 0.0287(9) -0.0040(7) 0.0196(9) 0.0005(8)
F3 0.0453(10) 0.0557(11) 0.0970(17) -0.0347(11) -0.0332(11) 0.0148(8)
C44 0.0320(12) 0.0252(10) 0.0465(15) -0.0033(9) 0.0002(11) 0.0052(8)
Cl2 0.0745(6) 0.0408(4) 0.0641(6) 0.0019(3) -0.0181(5) 0.0077(4)
Cl1 0.0904(8) 0.0941(7) 0.0398(5) 0.0086(4) 0.0073(5) 0.0218(6)
C45 0.069(2) 0.075(2) 0.0340(16) 0.0003(15) 0.0014(16) 0.0166(18)

loop_
_atom_type_symbol
_atom_type_description
_atom_type_scat_dispersion_real
_atom_type_scat_dispersion_imag
_atom_type_scat_source
C C 0.0033 0.0016 'International Tables Vol C Tables 4.2.6.8 and 6.1.1.4'
H H 0.0000 0.0000 'International Tables Vol C Tables 4.2.6.8 and 6.1.1.4'
N N 0.0061 0.0033 'International Tables Vol C Tables 4.2.6.8 and 6.1.1.4'
O O 0.0106 0.0060 'International Tables Vol C Tables 4.2.6.8 and 6.1.1.4'
F F 0.0171 0.0103 'International Tables Vol C Tables 4.2.6.8 and 6.1.1.4'
P P 0.1023 0.0942 'International Tables Vol C Tables 4.2.6.8 and 6.1.1.4'
S S 0.1246 0.1234 'International Tables Vol C Tables 4.2.6.8 and 6.1.1.4'
Ir Ir -1.4442 7.9887 'International Tables Vol C Tables 4.2.6.8 and 6.1.1.4'
Cl Cl 0.1484 0.1585 'International Tables Vol C Tables 4.2.6.8 and 6.1.1.4'

loop_
_geom_angle_atom_site_label_1
_geom_angle_atom_site_label_2
_geom_angle_atom_site_label_3
_geom_angle
C1 Ir1 C5 91.91(9)
C1 Ir1 N 166.10(8)
C5 Ir1 N 101.97(8)
C1 Ir1 P2 94.73(6)
C5 Ir1 P2 93.05(6)
N Ir1 P2 84.10(4)
C1 Ir1 P1 91.72(6)
C5 Ir1 P1 94.67(6)
N Ir1 P1 87.73(4)
P2 Ir1 P1 169.772(16)
C1 Ir1 S1 39.10(6)
C5 Ir1 S1 130.98(7)
N Ir1 S1 127.00(5)
P2 Ir1 S1 90.234(17)
P1 Ir1 S1 89.767(18)
C32 P2 C38 105.14(9)
C32 P2 C26 105.89(9)
C38 P2 C26 103.41(9)
C32 P2 Ir1 115.22(6)
C38 P2 Ir1 117.51(6)
C26 P2 Ir1 108.49(6)
C14 P1 C20 104.39(9)
C14 P1 C8 105.64(9)
C20 P1 C8 105.18(9)
C14 P1 Ir1 114.40(7)
C20 P1 Ir1 117.03(6)
C8 P1 Ir1 109.24(6)
C1 S1 Ir1 47.07(7)
C33 C32 C37 119.27(18)
C33 C32 P2 122.82(14)
C37 C32 P2 117.89(15)
C43 C38 C39 119.02(19)
C43 C38 P2 120.79(16)
C39 C38 P2 119.91(15)
C31 C26 C27 119.02(18)
C31 C26 P2 119.06(14)
C27 C26 P2 121.84(15)
C6 N Ir1 166.77(17)
N C6 C7 176.8(2)
C2 C1 S1 135.28(18)
C2 C1 Ir1 130.85(17)
S1 C1 Ir1 93.83(9)
C4 C5 Ir1 123.55(17)
C3 C2 C1 119.7(2)
C5 C4 C3 126.7(2)
C9 C8 C13 118.94(19)
C9 C8 P1 121.13(16)
C13 C8 P1 119.91(15)
C11 C10 C9 120.4(2)
C10 C9 C8 120.4(2)
C2 C3 C4 127.2(2)
C15 C14 C19 119.59(19)
C15 C14 P1 121.65(15)
C19 C14 P1 118.66(16)
C8 C13 C12 120.3(2)
C14 C15 C16 120.0(2)
C11 C12 C13 120.2(2)
C12 C11 C10 119.8(2)
C25 C20 C21 119.21(18)
C25 C20 P1 119.49(14)
C21 C20 P1 121.29(15)
C22 C21 C20 120.4(2)
C18 C19 C14 119.6(2)
C17 C16 C15 120.2(2)
C17 C18 C19 120.5(2)
C18 C17 C16 120.0(2)
C30 C31 C26 120.76(19)
C35 C34 C33 120.4(2)
C36 C37 C32 120.41(19)
C26 C27 C28 119.7(2)
C40 C39 C38 119.98(19)
C28 C29 C30 119.89(19)
C29 C30 C31 120.1(2)
C37 C36 C35 119.98(19)
C20 C25 C24 119.95(19)
C29 C28 C27 120.51(19)
C32 C33 C34 120.07(18)
C42 C43 C38 120.4(2)
C41 C40 C39 120.5(2)
C34 C35 C36 119.9(2)
C23 C24 C25 120.3(2)
C40 C41 C42 119.8(2)
C43 C42 C41 120.3(2)
C21 C22 C23 120.1(2)
C22 C23 C24 120.0(2)
O3 S2 O1 115.34(11)
O3 S2 O2 114.85(11)
O1 S2 O2 114.94(11)
O3 S2 C44 103.51(13)
O1 S2 C44 102.68(11)
O2 S2 C44 103.02(11)
F2 C44 F3 107.6(2)
F2 C44 F1 107.0(2)
F3 C44 F1 107.4(2)
F2 C44 S2 111.76(19)
F3 C44 S2 111.56(17)
F1 C44 S2 111.31(18)
Cl2 C45 Cl1 113.2(2)

loop_
_geom_bond_atom_site_label_1
_geom_bond_atom_site_label_2
_geom_bond_distance
Ir1 C1 1.932(2)
Ir1 C5 1.989(2)
Ir1 N 2.1340(16)
Ir1 P2 2.3498(5)
Ir1 P1 2.3581(5)
Ir1 S1 2.6326(6)
P2 C32 1.8058(19)
P2 C38 1.816(2)
P2 C26 1.8239(18)
P1 C14 1.8138(19)
P1 C20 1.815(2)
P1 C8 1.8258(19)
S1 C1 1.664(2)
C32 C33 1.389(3)
C32 C37 1.394(3)
C38 C43 1.395(3)
C38 C39 1.396(3)
C26 C31 1.394(3)
C26 C27 1.396(3)
N C6 1.133(2)
C6 C7 1.454(3)
C1 C2 1.398(3)
C5 C4 1.364(3)
C2 C3 1.365(4)
C4 C3 1.420(4)
C8 C9 1.386(3)
C8 C13 1.390(3)
C10 C11 1.378(4)
C10 C9 1.387(3)
C14 C15 1.387(3)
C14 C19 1.392(3)
C13 C12 1.394(3)
C15 C16 1.389(3)
C12 C11 1.374(4)
C20 C25 1.388(3)
C20 C21 1.398(3)
C21 C22 1.381(3)
C19 C18 1.389(3)
C16 C17 1.377(4)
C18 C17 1.374(4)
C31 C30 1.387(3)
C34 C35 1.379(3)
C34 C33 1.391(3)
C37 C36 1.386(3)
C27 C28 1.398(3)
C39 C40 1.394(3)
C29 C28 1.382(3)
C29 C30 1.382(3)
C36 C35 1.387(3)
C25 C24 1.390(3)
C43 C42 1.383(3)
C40 C41 1.376(3)
C24 C23 1.382(3)
C41 C42 1.387(4)
C22 C23 1.381(3)
S2 O3 1.4324(18)
S2 O1 1.4374(16)
S2 O2 1.4381(16)
S2 C44 1.822(3)
F1 C44 1.340(3)
F2 C44 1.323(3)
F3 C44 1.326(3)
Cl2 C45 1.731(4)
Cl1 C45 1.772(4)
